data_4036776
loop_
_publ_author_name
'Geng, Xin'
'Mague, Joel T.'
'Donahue, James P.'
'Pascal, Jr, Robert A'

_publ_section_title
;
 Hairpin Furans and Giant Biaryls.
;
_journal_issue 9
_journal_name_full 'The Journal of organic chemistry'
_journal_page_first 3838
_journal_page_last 3847
_journal_paper_doi 10.1021/acs.joc.6b00492
_journal_volume 81
_journal_year 2016
_chemical_formula_moiety 'C76 H40 O5, 2(C7 H8)'
_chemical_formula_sum 'C90 H56 O5'
_chemical_formula_weight 1217.34
_chemical_name_common 'Compound 19'
_chemical_name_systematic
;
 12,12'-epoxy-11,11'-bis(9,16-diphenylnaphtho[2,3-b]triphenylene-10,15-
 dione) di(toluene) solvate
;
_space_group_crystal_system triclinic
_space_group_IT_number 2
_space_group_name_Hall '-P 1'
_space_group_name_H-M_alt 'P -1'
_atom_sites_solution_hydrogens geom
_audit_creation_method SHELXL-2013
_cell_angle_alpha 83.3780(9)
_cell_angle_beta 82.6460(10)
_cell_angle_gamma 70.8910(9)
_cell_formula_units_Z 2
_cell_length_a 13.7401(10)
_cell_length_b 15.1398(10)
_cell_length_c 15.9430(11)
_cell_measurement_reflns_used 9975
_cell_measurement_temperature 150(2)
_cell_measurement_theta_max 27.484
_cell_measurement_theta_min 2.334
_cell_volume 3098.4(4)
_computing_cell_refinement '<i>SAINT</i> (Bruker AXS, 2013a)'
_computing_data_collection '<i>APEX2</i> (Bruker AXS, 2013)'
_computing_data_reduction '<i>SAINT</i> (Bruker AXS, 2013a)'
_computing_molecular_graphics '<i>XP - Interactive Molecular Graphics - Version 5.1<i>'
_computing_publication_material '<i>SHELXTL</i> (Bruker AXS, 2008)'
_computing_structure_refinement '<i>SHELXL-2013</i> (Sheldrick, 2013)'
_computing_structure_solution '<i>SHELXT</i> (Bruker AXS 2013c)'
_diffrn_ambient_temperature 150(2)
_diffrn_measured_fraction_theta_full 0.998
_diffrn_measured_fraction_theta_max 0.993
_diffrn_measurement_device_type 'Bruker Smart APEX CCD'
_diffrn_measurement_method '\f and \w scans'
_diffrn_radiation_monochromator graphite
_diffrn_radiation_type MoK\a
_diffrn_radiation_wavelength 0.71073
_diffrn_reflns_av_R_equivalents 0.0576
_diffrn_reflns_av_unetI/netI 0.0576
_diffrn_reflns_Laue_measured_fraction_full 0.998
_diffrn_reflns_Laue_measured_fraction_max 0.993
_diffrn_reflns_limit_h_max 17
_diffrn_reflns_limit_h_min -17
_diffrn_reflns_limit_k_max 19
_diffrn_reflns_limit_k_min -19
_diffrn_reflns_limit_l_max 20
_diffrn_reflns_limit_l_min -20
_diffrn_reflns_number 54053
_diffrn_reflns_point_group_measured_fraction_full 0.998
_diffrn_reflns_point_group_measured_fraction_max 0.993
_diffrn_reflns_theta_full 25.242
_diffrn_reflns_theta_max 27.617
_diffrn_reflns_theta_min 1.759
_diffrn_source 'fine-focus sealed tube'
_exptl_absorpt_coefficient_mu 0.080
_exptl_absorpt_correction_T_max 0.993
_exptl_absorpt_correction_T_min 0.761
_exptl_absorpt_correction_type multi-scan
_exptl_absorpt_process_details 'SADABS (Sheldrick, 2013)'
_exptl_crystal_colour orange
_exptl_crystal_density_diffrn 1.307
_exptl_crystal_description block
_exptl_crystal_F_000 1276
_exptl_crystal_size_max 0.115
_exptl_crystal_size_mid 0.110
_exptl_crystal_size_min 0.083
_refine_diff_density_max 0.691
_refine_diff_density_min -0.363
_refine_diff_density_rms 0.051
_refine_ls_extinction_method none
_refine_ls_goodness_of_fit_ref 1.023
_refine_ls_hydrogen_treatment constr
_refine_ls_matrix_type full
_refine_ls_number_parameters 856
_refine_ls_number_reflns 14281
_refine_ls_number_restraints 0
_refine_ls_restrained_S_all 1.023
_refine_ls_R_factor_all 0.0930
_refine_ls_R_factor_gt 0.0576
_refine_ls_shift/su_max 0.000
_refine_ls_shift/su_mean 0.000
_refine_ls_structure_factor_coef Fsqd
_refine_ls_weighting_details 'w=1/[\s^2^(Fo^2^)+(0.0662P)^2^+1.5265P] where P=(Fo^2^+2Fc^2^)/3'
_refine_ls_weighting_scheme calc
_refine_ls_wR_factor_gt 0.1369
_refine_ls_wR_factor_ref 0.1589
_reflns_Friedel_coverage 0.000
_reflns_number_gt 9687
_reflns_number_total 14281
_reflns_threshold_expression 'I > 2\s(I)'
_cod_data_source_file jo6b00492_si_002.cif
_cod_data_source_block RAP094_0m_a
_cod_database_code 4036776
_shelx_space_group_comment
;
The symmetry employed for this shelxl refinement is uniquely defined
by the following loop, which should always be used as a source of
symmetry information in preference to the above space-group names.
They are only intended as comments.
;
_shelx_estimated_absorpt_t_min 0.991
_shelx_estimated_absorpt_t_max 0.993
_shelxl_version_number 2013-4

loop_
_space_group_symop_operation_xyz
'x, y, z'
'-x, -y, -z'

loop_
_atom_site_label
_atom_site_type_symbol
_atom_site_fract_x
_atom_site_fract_y
_atom_site_fract_z
_atom_site_U_iso_or_equiv
_atom_site_adp_type
_atom_site_occupancy
_atom_site_site_symmetry_order
_atom_site_calc_flag
_atom_site_refinement_flags_posn
_atom_site_refinement_flags_adp
O1 O 0.44626(11) 0.64085(10) -0.10693(8) 0.0295(3) Uani 1 1 d . .
O2 O 0.55540(11) 0.60486(11) 0.17608(8) 0.0292(3) Uani 1 1 d . .
O3 O 0.30167(12) 0.42623(10) 0.22736(9) 0.0324(3) Uani 1 1 d . .
O4 O 0.39339(12) 0.78088(10) 0.16454(9) 0.0332(4) Uani 1 1 d . .
O5 O 0.63010(11) 0.95058(11) -0.03444(9) 0.0331(3) Uani 1 1 d . .
C1 C 0.40655(16) 0.60392(15) -0.03212(12) 0.0265(4) Uani 1 1 d . .
C2 C 0.35603(16) 0.53750(15) -0.02621(13) 0.0299(5) Uani 1 1 d . .
H2 H 0.3423 0.5152 -0.0753 0.036 Uiso 1 1 calc R U
C3 C 0.32647(16) 0.50508(15) 0.05465(13) 0.0280(5) Uani 1 1 d . .
H3 H 0.2874 0.4629 0.0616 0.034 Uiso 1 1 calc R U
C4 C 0.35371(15) 0.53399(14) 0.12668(12) 0.0242(4) Uani 1 1 d . .
C5 C 0.32524(15) 0.49793(14) 0.21346(12) 0.0237(4) Uani 1 1 d . .
C6 C 0.32922(14) 0.55523(13) 0.28334(12) 0.0202(4) Uani 1 1 d . .
C7 C 0.25728(14) 0.57153(13) 0.35368(12) 0.0198(4) Uani 1 1 d . .
C8 C 0.27078(14) 0.62536(13) 0.41641(11) 0.0199(4) Uani 1 1 d . .
C9 C 0.18383(15) 0.68197(13) 0.47110(12) 0.0213(4) Uani 1 1 d . .
C10 C 0.08220(15) 0.71114(14) 0.44733(13) 0.0252(4) Uani 1 1 d . .
H10 H 0.0684 0.6862 0.3998 0.030 Uiso 1 1 calc R U
C11 C 0.00229(17) 0.77507(15) 0.49133(14) 0.0316(5) Uani 1 1 d . .
H11 H -0.0656 0.7941 0.4738 0.038 Uiso 1 1 calc R U
C12 C 0.02125(18) 0.81172(16) 0.56165(15) 0.0361(5) Uani 1 1 d . .
H12 H -0.0338 0.8546 0.5931 0.043 Uiso 1 1 calc R U
C13 C 0.12002(18) 0.78529(16) 0.58496(14) 0.0341(5) Uani 1 1 d . .
H13 H 0.1325 0.8109 0.6326 0.041 Uiso 1 1 calc R U
C14 C 0.20310(16) 0.72160(14) 0.54057(12) 0.0248(4) Uani 1 1 d . .
C15 C 0.30946(16) 0.69775(14) 0.56205(12) 0.0255(4) Uani 1 1 d . .
C16 C 0.33045(18) 0.71681(16) 0.64086(13) 0.0348(5) Uani 1 1 d . .
H16 H 0.2746 0.7485 0.6794 0.042 Uiso 1 1 calc R U
C17 C 0.42944(19) 0.69074(17) 0.66337(14) 0.0376(5) Uani 1 1 d . .
H17 H 0.4418 0.7050 0.7168 0.045 Uiso 1 1 calc R U
C18 C 0.51186(18) 0.64342(16) 0.60799(13) 0.0311(5) Uani 1 1 d . .
H18 H 0.5805 0.6239 0.6240 0.037 Uiso 1 1 calc R U
C19 C 0.49371(16) 0.62506(14) 0.53002(12) 0.0256(4) Uani 1 1 d . .
H19 H 0.5505 0.5925 0.4927 0.031 Uiso 1 1 calc R U
C20 C 0.39292(15) 0.65332(13) 0.50389(12) 0.0215(4) Uani 1 1 d . .
C21 C 0.37149(14) 0.63044(13) 0.42178(11) 0.0195(4) Uani 1 1 d . .
C22 C 0.44417(14) 0.61398(13) 0.34880(11) 0.0190(4) Uani 1 1 d . .
C23 C 0.41533(14) 0.58815(13) 0.27689(11) 0.0191(4) Uani 1 1 d . .
C24 C 0.46870(15) 0.59814(13) 0.19092(12) 0.0213(4) Uani 1 1 d . .
C25 C 0.40954(15) 0.59721(14) 0.11873(12) 0.0220(4) Uani 1 1 d . .
C26 C 0.42801(15) 0.63911(14) 0.03850(12) 0.0237(4) Uani 1 1 d . .
C27 C 0.17252(14) 0.52817(13) 0.36584(12) 0.0210(4) Uani 1 1 d . .
C28 C 0.10165(15) 0.54319(15) 0.30633(13) 0.0270(4) Uani 1 1 d . .
H28 H 0.1036 0.5851 0.2575 0.032 Uiso 1 1 calc R U
C29 C 0.02846(16) 0.49724(16) 0.31819(14) 0.0329(5) Uani 1 1 d . .
H29 H -0.0205 0.5089 0.2779 0.040 Uiso 1 1 calc R U
C30 C 0.02572(17) 0.43433(16) 0.38821(15) 0.0333(5) Uani 1 1 d . .
H30 H -0.0238 0.4019 0.3954 0.040 Uiso 1 1 calc R U
C31 C 0.09592(16) 0.41928(15) 0.44745(14) 0.0305(5) Uani 1 1 d . .
H31 H 0.0944 0.3765 0.4958 0.037 Uiso 1 1 calc R U
C32 C 0.16851(15) 0.46642(14) 0.43659(13) 0.0249(4) Uani 1 1 d . .
H32 H 0.2158 0.4563 0.4780 0.030 Uiso 1 1 calc R U
C33 C 0.54886(14) 0.62592(14) 0.34547(11) 0.0208(4) Uani 1 1 d . .
C34 C 0.63601(15) 0.54659(15) 0.34558(12) 0.0257(4) Uani 1 1 d . .
H34 H 0.6289 0.4864 0.3444 0.031 Uiso 1 1 calc R U
C35 C 0.73319(17) 0.55498(17) 0.34739(14) 0.0338(5) Uani 1 1 d . .
H35 H 0.7922 0.5004 0.3486 0.041 Uiso 1 1 calc R U
C36 C 0.74457(17) 0.64205(18) 0.34750(15) 0.0384(6) Uani 1 1 d . .
H36 H 0.8111 0.6475 0.3497 0.046 Uiso 1 1 calc R U
C37 C 0.65842(18) 0.72176(17) 0.34433(15) 0.0360(5) Uani 1 1 d . .
H37 H 0.6663 0.7820 0.3428 0.043 Uiso 1 1 calc R U
C38 C 0.56053(16) 0.71369(15) 0.34343(13) 0.0266(4) Uani 1 1 d . .
H38 H 0.5017 0.7684 0.3414 0.032 Uiso 1 1 calc R U
C39 C 0.49220(16) 0.70140(14) -0.08316(12) 0.0264(4) Uani 1 1 d . .
C40 C 0.54525(16) 0.75090(15) -0.13906(13) 0.0300(5) Uani 1 1 d . .
H40 H 0.5569 0.7425 -0.1981 0.036 Uiso 1 1 calc R U
C41 C 0.58016(16) 0.81299(15) -0.10433(13) 0.0292(5) Uani 1 1 d . .
H41 H 0.6206 0.8455 -0.1396 0.035 Uiso 1 1 calc R U
C42 C 0.55701(15) 0.82906(14) -0.01764(12) 0.0248(4) Uani 1 1 d . .
C43 C 0.59127(15) 0.90079(14) 0.01474(12) 0.0248(4) Uani 1 1 d . .
C44 C 0.57014(15) 0.91411(13) 0.10783(12) 0.0234(4) Uani 1 1 d . .
C45 C 0.62258(15) 0.95896(14) 0.14858(13) 0.0253(4) Uani 1 1 d . .
C46 C 0.58359(16) 0.98499(14) 0.23239(13) 0.0259(4) Uani 1 1 d . .
C47 C 0.64673(17) 1.00126(15) 0.29326(14) 0.0314(5) Uani 1 1 d . .
C48 C 0.75514(19) 0.96554(18) 0.28378(17) 0.0420(6) Uani 1 1 d . .
H48 H 0.7894 0.9388 0.2326 0.050 Uiso 1 1 calc R U
C49 C 0.8129(2) 0.9686(2) 0.34762(19) 0.0559(8) Uani 1 1 d . .
H49 H 0.8863 0.9444 0.3398 0.067 Uiso 1 1 calc R U
C50 C 0.7647(2) 1.0063(2) 0.42243(19) 0.0583(8) Uani 1 1 d . .
H50 H 0.8048 1.0076 0.4664 0.070 Uiso 1 1 calc R U
C51 C 0.6598(2) 1.04181(19) 0.43333(17) 0.0510(7) Uani 1 1 d . .
H51 H 0.6274 1.0675 0.4853 0.061 Uiso 1 1 calc R U
C52 C 0.59780(18) 1.04145(15) 0.36951(15) 0.0347(5) Uani 1 1 d . .
C53 C 0.48590(19) 1.08220(15) 0.37944(14) 0.0338(5) Uani 1 1 d . .
C54 C 0.4349(2) 1.14925(18) 0.43823(16) 0.0448(6) Uani 1 1 d . .
H54 H 0.4739 1.1635 0.4768 0.054 Uiso 1 1 calc R U
C55 C 0.3305(2) 1.19440(18) 0.44104(17) 0.0483(7) Uani 1 1 d . .
H55 H 0.2976 1.2384 0.4820 0.058 Uiso 1 1 calc R U
C56 C 0.2730(2) 1.17582(17) 0.38411(16) 0.0417(6) Uani 1 1 d . .
H56 H 0.2013 1.2098 0.3839 0.050 Uiso 1 1 calc R U
C57 C 0.31925(18) 1.10825(15) 0.32780(14) 0.0332(5) Uani 1 1 d . .
H57 H 0.2785 1.0947 0.2902 0.040 Uiso 1 1 calc R U
C58 C 0.42571(17) 1.05892(14) 0.32490(13) 0.0272(4) Uani 1 1 d . .
C59 C 0.47896(16) 0.99280(14) 0.25980(12) 0.0241(4) Uani 1 1 d . .
C60 C 0.43092(15) 0.93921(14) 0.22246(12) 0.0230(4) Uani 1 1 d . .
C61 C 0.48427(15) 0.89133(14) 0.15129(12) 0.0231(4) Uani 1 1 d . .
C62 C 0.45460(16) 0.81470(14) 0.12197(12) 0.0246(4) Uani 1 1 d . .
C63 C 0.50220(15) 0.77959(14) 0.03731(12) 0.0236(4) Uani 1 1 d . .
C64 C 0.47717(15) 0.70839(14) 0.00465(12) 0.0236(4) Uani 1 1 d . .
C65 C 0.71152(16) 0.98588(15) 0.10168(14) 0.0287(5) Uani 1 1 d . .
C66 C 0.79692(16) 0.92117(17) 0.06266(14) 0.0332(5) Uani 1 1 d . .
H66 H 0.8030 0.8565 0.0696 0.040 Uiso 1 1 calc R U
C67 C 0.87338(18) 0.9500(2) 0.01371(16) 0.0440(6) Uani 1 1 d . .
H67 H 0.9320 0.9050 -0.0120 0.053 Uiso 1 1 calc R U
C68 C 0.86466(19) 1.0440(2) 0.00218(18) 0.0485(7) Uani 1 1 d . .
H68 H 0.9162 1.0639 -0.0327 0.058 Uiso 1 1 calc R U
C69 C 0.78134(19) 1.10854(19) 0.04127(19) 0.0486(7) Uani 1 1 d . .
H69 H 0.7754 1.1732 0.0336 0.058 Uiso 1 1 calc R U
C70 C 0.70560(18) 1.07990(16) 0.09203(17) 0.0393(6) Uani 1 1 d . .
H70 H 0.6493 1.1248 0.1204 0.047 Uiso 1 1 calc R U
C71 C 0.32633(16) 0.93421(14) 0.25691(12) 0.0246(4) Uani 1 1 d . .
C72 C 0.24585(17) 0.96336(16) 0.20469(14) 0.0316(5) Uani 1 1 d . .
H72 H 0.2585 0.9831 0.1467 0.038 Uiso 1 1 calc R U
C73 C 0.14760(19) 0.96358(19) 0.23736(17) 0.0445(6) Uani 1 1 d . .
H73 H 0.0927 0.9841 0.2018 0.053 Uiso 1 1 calc R U
C74 C 0.1285(2) 0.9341(2) 0.32152(18) 0.0489(7) Uani 1 1 d . .
H74 H 0.0606 0.9350 0.3437 0.059 Uiso 1 1 calc R U
C75 C 0.2079(2) 0.90364(17) 0.37285(15) 0.0404(6) Uani 1 1 d . .
H75 H 0.1953 0.8820 0.4303 0.048 Uiso 1 1 calc R U
C76 C 0.30621(18) 0.90431(14) 0.34119(13) 0.0304(5) Uani 1 1 d . .
H76 H 0.3605 0.8842 0.3774 0.037 Uiso 1 1 calc R U
C1S C 1.1435(3) 0.3142(4) 0.1577(4) 0.1295(19) Uani 1 1 d . .
H1S1 H 1.1377 0.3806 0.1562 0.194 Uiso 1 1 calc R U
H1S2 H 1.1854 0.2875 0.1066 0.194 Uiso 1 1 calc R U
H1S3 H 1.1767 0.2805 0.2081 0.194 Uiso 1 1 calc R U
C2S C 1.0367(3) 0.3049(3) 0.1609(2) 0.0771(11) Uani 1 1 d . .
C3S C 0.9510(4) 0.3828(3) 0.1612(3) 0.1190(19) Uani 1 1 d . .
H3S H 0.9602 0.4426 0.1582 0.143 Uiso 1 1 calc R U
C4S C 0.8545(4) 0.3785(5) 0.1653(3) 0.141(3) Uani 1 1 d . .
H4S H 0.7970 0.4343 0.1685 0.169 Uiso 1 1 calc R U
C5S C 0.8387(4) 0.2944(6) 0.1651(2) 0.133(3) Uani 1 1 d . .
H5S H 0.7708 0.2916 0.1641 0.159 Uiso 1 1 calc R U
C6S C 0.9223(4) 0.2132(4) 0.1663(3) 0.1054(15) Uani 1 1 d . .
H6S H 0.9125 0.1537 0.1686 0.126 Uiso 1 1 calc R U
C7S C 1.0211(3) 0.2199(3) 0.1640(2) 0.0861(12) Uani 1 1 d . .
H7S H 1.0789 0.1643 0.1646 0.103 Uiso 1 1 calc R U
C1T C -0.1425(4) 0.6570(3) 0.1154(3) 0.1177(17) Uani 1 1 d . .
H1T1 H -0.1226 0.6213 0.0649 0.177 Uiso 1 1 calc R U
H1T2 H -0.2047 0.7107 0.1067 0.177 Uiso 1 1 calc R U
H1T3 H -0.1566 0.6165 0.1648 0.177 Uiso 1 1 calc R U
C2T C -0.0551(3) 0.6917(2) 0.1306(3) 0.0762(10) Uani 1 1 d . .
C3T C 0.0363(4) 0.6736(2) 0.0754(2) 0.0782(11) Uani 1 1 d . .
H3T H 0.0444 0.6380 0.0282 0.094 Uiso 1 1 calc R U
C4T C 0.1139(3) 0.7073(2) 0.0892(2) 0.0737(10) Uani 1 1 d . .
H4T H 0.1751 0.6948 0.0511 0.088 Uiso 1 1 calc R U
C5T C 0.1048(3) 0.7582(2) 0.1567(2) 0.0730(10) Uani 1 1 d . .
H5T H 0.1599 0.7797 0.1659 0.088 Uiso 1 1 calc R U
C6T C 0.0157(3) 0.7785(2) 0.2114(2) 0.0662(9) Uani 1 1 d . .
H6T H 0.0080 0.8153 0.2576 0.079 Uiso 1 1 calc R U
C7T C -0.0636(3) 0.7436(2) 0.1975(2) 0.0703(10) Uani 1 1 d . .
H7T H -0.1247 0.7564 0.2357 0.084 Uiso 1 1 calc R U

loop_
_atom_site_aniso_label
_atom_site_aniso_U_11
_atom_site_aniso_U_22
_atom_site_aniso_U_33
_atom_site_aniso_U_23
_atom_site_aniso_U_13
_atom_site_aniso_U_12
O1 0.0318(8) 0.0390(8) 0.0177(7) -0.0055(6) -0.0022(6) -0.0102(7)
O2 0.0254(8) 0.0467(9) 0.0204(7) -0.0052(6) 0.0023(6) -0.0189(7)
O3 0.0364(9) 0.0312(8) 0.0355(8) -0.0086(7) 0.0044(7) -0.0196(7)
O4 0.0425(9) 0.0346(8) 0.0265(8) -0.0092(6) 0.0132(7) -0.0216(7)
O5 0.0307(8) 0.0432(9) 0.0270(8) 0.0072(7) 0.0005(6) -0.0185(7)
C1 0.0248(11) 0.0332(11) 0.0183(10) -0.0045(8) -0.0017(8) -0.0040(9)
C2 0.0264(11) 0.0384(12) 0.0268(11) -0.0118(9) -0.0051(9) -0.0087(9)
C3 0.0234(11) 0.0323(11) 0.0312(11) -0.0098(9) -0.0025(9) -0.0102(9)
C4 0.0215(10) 0.0262(10) 0.0250(10) -0.0075(8) -0.0007(8) -0.0065(8)
C5 0.0196(10) 0.0282(10) 0.0247(10) -0.0067(8) 0.0001(8) -0.0087(8)
C6 0.0192(9) 0.0225(9) 0.0200(9) -0.0008(8) -0.0022(7) -0.0082(8)
C7 0.0200(9) 0.0215(9) 0.0191(9) 0.0018(7) -0.0019(7) -0.0094(8)
C8 0.0216(10) 0.0211(9) 0.0171(9) 0.0024(7) -0.0014(7) -0.0082(8)
C9 0.0235(10) 0.0217(9) 0.0197(9) 0.0022(8) 0.0025(8) -0.0113(8)
C10 0.0260(11) 0.0259(10) 0.0245(10) -0.0001(8) 0.0016(8) -0.0117(8)
C11 0.0247(11) 0.0297(11) 0.0377(12) -0.0004(9) 0.0039(9) -0.0080(9)
C12 0.0313(12) 0.0326(12) 0.0404(13) -0.0115(10) 0.0123(10) -0.0078(10)
C13 0.0367(13) 0.0383(13) 0.0286(11) -0.0111(10) 0.0077(9) -0.0150(10)
C14 0.0303(11) 0.0261(10) 0.0190(9) -0.0010(8) 0.0040(8) -0.0131(9)
C15 0.0322(11) 0.0277(10) 0.0193(10) -0.0015(8) 0.0012(8) -0.0144(9)
C16 0.0406(13) 0.0420(13) 0.0228(11) -0.0092(10) 0.0035(9) -0.0148(11)
C17 0.0493(15) 0.0484(14) 0.0217(11) -0.0082(10) -0.0068(10) -0.0215(12)
C18 0.0377(13) 0.0380(12) 0.0232(10) 0.0026(9) -0.0101(9) -0.0188(10)
C19 0.0290(11) 0.0291(11) 0.0209(10) 0.0017(8) -0.0020(8) -0.0136(9)
C20 0.0280(10) 0.0223(9) 0.0170(9) 0.0011(7) -0.0019(8) -0.0128(8)
C21 0.0224(10) 0.0205(9) 0.0167(9) 0.0014(7) -0.0010(7) -0.0095(8)
C22 0.0195(9) 0.0199(9) 0.0180(9) 0.0017(7) -0.0021(7) -0.0076(7)
C23 0.0185(9) 0.0216(9) 0.0171(9) -0.0010(7) -0.0002(7) -0.0068(7)
C24 0.0225(10) 0.0234(9) 0.0200(9) -0.0043(8) 0.0003(8) -0.0102(8)
C25 0.0204(10) 0.0273(10) 0.0179(9) -0.0053(8) 0.0012(7) -0.0071(8)
C26 0.0228(10) 0.0272(10) 0.0199(9) -0.0060(8) -0.0014(8) -0.0052(8)
C27 0.0188(9) 0.0235(10) 0.0221(9) -0.0042(8) 0.0017(7) -0.0092(8)
C28 0.0241(11) 0.0330(11) 0.0254(10) 0.0013(9) -0.0032(8) -0.0121(9)
C29 0.0237(11) 0.0415(13) 0.0367(12) -0.0045(10) -0.0065(9) -0.0127(10)
C30 0.0254(11) 0.0353(12) 0.0435(13) -0.0036(10) 0.0010(10) -0.0169(10)
C31 0.0288(11) 0.0305(11) 0.0333(12) 0.0015(9) 0.0023(9) -0.0145(9)
C32 0.0222(10) 0.0281(10) 0.0253(10) -0.0016(8) -0.0017(8) -0.0098(8)
C33 0.0212(10) 0.0293(10) 0.0138(9) 0.0011(8) -0.0020(7) -0.0114(8)
C34 0.0233(10) 0.0303(11) 0.0235(10) -0.0007(8) -0.0017(8) -0.0092(9)
C35 0.0232(11) 0.0452(13) 0.0305(11) 0.0019(10) -0.0047(9) -0.0084(10)
C36 0.0246(12) 0.0589(16) 0.0383(13) 0.0028(11) -0.0043(10) -0.0238(11)
C37 0.0371(13) 0.0393(13) 0.0404(13) 0.0011(10) -0.0057(10) -0.0247(11)
C38 0.0279(11) 0.0280(10) 0.0257(10) 0.0009(8) -0.0035(8) -0.0119(9)
C39 0.0256(11) 0.0305(11) 0.0203(10) -0.0040(8) -0.0025(8) -0.0044(9)
C40 0.0305(12) 0.0384(12) 0.0153(9) -0.0021(9) -0.0004(8) -0.0038(9)
C41 0.0247(11) 0.0373(12) 0.0205(10) 0.0021(9) 0.0021(8) -0.0061(9)
C42 0.0226(10) 0.0283(10) 0.0201(10) 0.0013(8) -0.0011(8) -0.0049(8)
C43 0.0186(10) 0.0302(11) 0.0224(10) 0.0051(8) 0.0008(8) -0.0067(8)
C44 0.0229(10) 0.0228(10) 0.0230(10) 0.0027(8) -0.0010(8) -0.0071(8)
C45 0.0238(10) 0.0208(10) 0.0295(11) 0.0043(8) -0.0042(8) -0.0060(8)
C46 0.0273(11) 0.0217(10) 0.0289(11) 0.0022(8) -0.0056(9) -0.0082(8)
C47 0.0331(12) 0.0269(11) 0.0373(12) -0.0031(9) -0.0101(10) -0.0110(9)
C48 0.0358(13) 0.0454(14) 0.0476(15) -0.0092(12) -0.0127(11) -0.0117(11)
C49 0.0418(16) 0.0601(18) 0.070(2) -0.0151(15) -0.0256(14) -0.0103(13)
C50 0.0574(18) 0.0630(18) 0.0629(19) -0.0153(15) -0.0316(15) -0.0175(15)
C51 0.0611(18) 0.0520(16) 0.0472(15) -0.0144(13) -0.0179(13) -0.0196(14)
C52 0.0438(14) 0.0288(11) 0.0384(13) -0.0039(10) -0.0096(10) -0.0185(10)
C53 0.0456(14) 0.0287(11) 0.0324(12) -0.0039(9) -0.0023(10) -0.0191(10)
C54 0.0576(17) 0.0442(14) 0.0427(14) -0.0179(12) 0.0005(12) -0.0270(13)
C55 0.0554(17) 0.0410(14) 0.0531(16) -0.0243(12) 0.0130(13) -0.0212(13)
C56 0.0412(14) 0.0355(13) 0.0492(15) -0.0136(11) 0.0096(11) -0.0153(11)
C57 0.0384(13) 0.0290(11) 0.0345(12) -0.0057(9) 0.0052(10) -0.0160(10)
C58 0.0344(12) 0.0232(10) 0.0261(10) -0.0025(8) 0.0023(9) -0.0136(9)
C59 0.0283(11) 0.0221(10) 0.0216(10) 0.0029(8) -0.0029(8) -0.0089(8)
C60 0.0277(11) 0.0230(10) 0.0191(9) 0.0019(8) -0.0013(8) -0.0108(8)
C61 0.0252(10) 0.0241(10) 0.0198(9) 0.0031(8) -0.0020(8) -0.0089(8)
C62 0.0265(11) 0.0274(10) 0.0196(10) -0.0006(8) 0.0012(8) -0.0099(9)
C63 0.0231(10) 0.0290(10) 0.0169(9) 0.0001(8) 0.0001(8) -0.0072(8)
C64 0.0217(10) 0.0290(10) 0.0171(9) -0.0009(8) 0.0001(8) -0.0049(8)
C65 0.0220(10) 0.0309(11) 0.0333(11) 0.0011(9) -0.0041(9) -0.0091(9)
C66 0.0253(11) 0.0377(12) 0.0360(12) -0.0018(10) -0.0043(9) -0.0090(9)
C67 0.0238(12) 0.0603(17) 0.0452(14) -0.0061(13) -0.0010(10) -0.0099(11)
C68 0.0283(13) 0.0681(19) 0.0533(16) 0.0073(14) -0.0015(11) -0.0257(13)
C69 0.0338(14) 0.0432(14) 0.0716(19) 0.0115(13) -0.0071(13) -0.0207(12)
C70 0.0268(12) 0.0337(12) 0.0570(16) 0.0011(11) -0.0020(11) -0.0114(10)
C71 0.0300(11) 0.0217(10) 0.0244(10) -0.0055(8) 0.0042(8) -0.0125(8)
C72 0.0312(12) 0.0379(12) 0.0289(11) -0.0041(9) 0.0008(9) -0.0161(10)
C73 0.0321(13) 0.0592(16) 0.0484(15) -0.0105(13) 0.0004(11) -0.0226(12)
C74 0.0400(15) 0.0599(17) 0.0554(17) -0.0172(14) 0.0194(13) -0.0321(13)
C75 0.0545(16) 0.0370(13) 0.0331(12) -0.0079(10) 0.0184(11) -0.0258(12)
C76 0.0399(13) 0.0247(10) 0.0260(11) -0.0022(9) 0.0049(9) -0.0124(9)
C1S 0.076(3) 0.162(5) 0.164(5) -0.033(4) -0.035(3) -0.041(3)
C2S 0.064(2) 0.085(3) 0.079(2) -0.032(2) -0.0232(18) -0.0042(19)
C3S 0.113(4) 0.092(3) 0.142(4) -0.065(3) -0.083(3) 0.026(3)
C4S 0.072(3) 0.199(6) 0.125(4) -0.104(4) -0.057(3) 0.041(3)
C5S 0.062(3) 0.296(9) 0.039(2) -0.015(4) -0.0097(18) -0.053(4)
C6S 0.124(4) 0.144(4) 0.072(3) 0.018(3) -0.032(3) -0.075(4)
C7S 0.087(3) 0.079(3) 0.083(3) -0.017(2) -0.027(2) -0.003(2)
C1T 0.156(5) 0.075(3) 0.124(4) 0.033(3) -0.056(3) -0.037(3)
C2T 0.097(3) 0.0457(18) 0.079(3) 0.0187(18) -0.030(2) -0.0126(18)
C3T 0.115(3) 0.0478(19) 0.0478(19) 0.0019(15) -0.001(2) 0.003(2)
C4T 0.083(3) 0.0488(19) 0.070(2) 0.0073(17) 0.0069(19) -0.0050(18)
C5T 0.081(2) 0.0475(18) 0.077(2) 0.0147(17) 0.000(2) -0.0106(17)
C6T 0.080(2) 0.0493(18) 0.0554(19) 0.0057(15) 0.0008(17) -0.0068(17)
C7T 0.079(2) 0.0463(18) 0.0556(19) 0.0151(15) 0.0106(17) 0.0072(16)

loop_
_atom_type_symbol
_atom_type_description
_atom_type_scat_dispersion_real
_atom_type_scat_dispersion_imag
_atom_type_scat_source
C C 0.0033 0.0016 'International Tables Vol C Tables 4.2.6.8 and 6.1.1.4'
H H 0.0000 0.0000 'International Tables Vol C Tables 4.2.6.8 and 6.1.1.4'
O O 0.0106 0.0060 'International Tables Vol C Tables 4.2.6.8 and 6.1.1.4'

loop_
_geom_angle_atom_site_label_1
_geom_angle_atom_site_label_2
_geom_angle_atom_site_label_3
_geom_angle
C39 O1 C1 105.59(15)
O1 C1 C2 125.14(17)
O1 C1 C26 111.24(18)
C2 C1 C26 123.55(19)
C3 C2 C1 116.89(18)
C3 C2 H2 121.6
C1 C2 H2 121.6
C2 C3 C4 120.75(19)
C2 C3 H3 119.6
C4 C3 H3 119.6
C25 C4 C3 121.08(19)
C25 C4 C5 117.51(16)
C3 C4 C5 121.41(18)
O3 C5 C4 122.37(17)
O3 C5 C6 122.46(18)
C4 C5 C6 115.16(16)
C7 C6 C23 120.13(16)
C7 C6 C5 123.29(16)
C23 C6 C5 116.46(16)
C6 C7 C8 117.94(16)
C6 C7 C27 120.59(16)
C8 C7 C27 121.34(16)
C21 C8 C7 118.68(17)
C21 C8 C9 118.45(16)
C7 C8 C9 122.68(17)
C10 C9 C14 118.29(18)
C10 C9 C8 120.88(17)
C14 C9 C8 119.92(17)
C11 C10 C9 121.56(19)
C11 C10 H10 119.2
C9 C10 H10 119.2
C10 C11 C12 119.8(2)
C10 C11 H11 120.1
C12 C11 H11 120.1
C13 C12 C11 119.4(2)
C13 C12 H12 120.3
C11 C12 H12 120.3
C12 C13 C14 122.0(2)
C12 C13 H13 119.0
C14 C13 H13 119.0
C13 C14 C9 118.85(19)
C13 C14 C15 122.04(18)
C9 C14 C15 119.06(18)
C16 C15 C20 118.97(19)
C16 C15 C14 120.99(19)
C20 C15 C14 120.02(17)
C17 C16 C15 121.6(2)
C17 C16 H16 119.2
C15 C16 H16 119.2
C16 C17 C18 119.91(19)
C16 C17 H17 120.0
C18 C17 H17 120.0
C19 C18 C17 119.8(2)
C19 C18 H18 120.1
C17 C18 H18 120.1
C18 C19 C20 121.7(2)
C18 C19 H19 119.1
C20 C19 H19 119.1
C19 C20 C15 117.95(17)
C19 C20 C21 122.43(18)
C15 C20 C21 119.38(17)
C22 C21 C8 118.54(16)
C22 C21 C20 124.35(16)
C8 C21 C20 117.11(16)
C23 C22 C21 118.25(16)
C23 C22 C33 119.07(16)
C21 C22 C33 122.66(16)
C22 C23 C6 120.16(16)
C22 C23 C24 122.45(16)
C6 C23 C24 117.32(15)
O2 C24 C23 125.24(17)
O2 C24 C25 119.35(17)
C23 C24 C25 115.39(16)
C26 C25 C4 118.34(17)
C26 C25 C24 121.92(17)
C4 C25 C24 117.88(17)
C25 C26 C1 118.46(18)
C25 C26 C64 135.40(17)
C1 C26 C64 105.73(17)
C32 C27 C28 119.01(17)
C32 C27 C7 118.47(17)
C28 C27 C7 122.41(17)
C29 C28 C27 120.18(19)
C29 C28 H28 119.9
C27 C28 H28 119.9
C28 C29 C30 120.7(2)
C28 C29 H29 119.6
C30 C29 H29 119.6
C31 C30 C29 119.26(19)
C31 C30 H30 120.4
C29 C30 H30 120.4
C30 C31 C32 120.3(2)
C30 C31 H31 119.9
C32 C31 H31 119.9
C27 C32 C31 120.55(19)
C27 C32 H32 119.7
C31 C32 H32 119.7
C38 C33 C34 119.40(18)
C38 C33 C22 121.66(18)
C34 C33 C22 118.94(17)
C35 C34 C33 120.3(2)
C35 C34 H34 119.9
C33 C34 H34 119.9
C36 C35 C34 120.3(2)
C36 C35 H35 119.8
C34 C35 H35 119.8
C35 C36 C37 119.7(2)
C35 C36 H36 120.1
C37 C36 H36 120.1
C36 C37 C38 120.2(2)
C36 C37 H37 119.9
C38 C37 H37 119.9
C33 C38 C37 120.0(2)
C33 C38 H38 120.0
C37 C38 H38 120.0
O1 C39 C40 124.54(18)
O1 C39 C64 111.66(18)
C40 C39 C64 123.79(19)
C41 C40 C39 116.40(18)
C41 C40 H40 121.8
C39 C40 H40 121.8
C40 C41 C42 121.3(2)
C40 C41 H41 119.4
C42 C41 H41 119.4
C63 C42 C41 121.37(19)
C63 C42 C43 119.93(17)
C41 C42 C43 118.69(18)
O5 C43 C42 120.08(18)
O5 C43 C44 121.73(18)
C42 C43 C44 118.05(17)
C45 C44 C61 119.98(18)
C45 C44 C43 122.36(18)
C61 C44 C43 117.07(17)
C44 C45 C46 118.14(18)
C44 C45 C65 120.02(18)
C46 C45 C65 121.63(18)
C59 C46 C45 118.28(18)
C59 C46 C47 118.02(19)
C45 C46 C47 123.66(19)
C48 C47 C52 118.3(2)
C48 C47 C46 121.6(2)
C52 C47 C46 119.4(2)
C49 C48 C47 121.0(2)
C49 C48 H48 119.5
C47 C48 H48 119.5
C50 C49 C48 120.4(3)
C50 C49 H49 119.8
C48 C49 H49 119.8
C51 C50 C49 119.9(2)
C51 C50 H50 120.1
C49 C50 H50 120.1
C50 C51 C52 121.7(3)
C50 C51 H51 119.2
C52 C51 H51 119.2
C51 C52 C47 118.6(2)
C51 C52 C53 122.0(2)
C47 C52 C53 119.33(19)
C54 C53 C58 118.4(2)
C54 C53 C52 122.0(2)
C58 C53 C52 119.47(19)
C55 C54 C53 121.5(2)
C55 C54 H54 119.2
C53 C54 H54 119.2
C54 C55 C56 119.9(2)
C54 C55 H55 120.0
C56 C55 H55 120.0
C57 C56 C55 120.2(2)
C57 C56 H56 119.9
C55 C56 H56 119.9
C56 C57 C58 121.2(2)
C56 C57 H57 119.4
C58 C57 H57 119.4
C57 C58 C53 118.61(19)
C57 C58 C59 122.13(19)
C53 C58 C59 118.78(19)
C60 C59 C46 118.92(18)
C60 C59 C58 123.86(18)
C46 C59 C58 117.20(17)
C61 C60 C59 118.04(18)
C61 C60 C71 120.74(17)
C59 C60 C71 121.22(17)
C60 C61 C44 119.57(18)
C60 C61 C62 121.61(17)
C44 C61 C62 118.79(17)
O4 C62 C61 121.93(18)
O4 C62 C63 120.14(18)
C61 C62 C63 117.93(17)
C42 C63 C64 117.64(17)
C42 C63 C62 119.85(18)
C64 C63 C62 121.41(17)
C39 C64 C63 118.56(18)
C39 C64 C26 105.30(17)
C63 C64 C26 135.87(17)
C66 C65 C70 118.6(2)
C66 C65 C45 122.31(19)
C70 C65 C45 119.0(2)
C67 C66 C65 120.6(2)
C67 C66 H66 119.7
C65 C66 H66 119.7
C68 C67 C66 120.2(2)
C68 C67 H67 119.9
C66 C67 H67 119.9
C69 C68 C67 119.8(2)
C69 C68 H68 120.1
C67 C68 H68 120.1
C68 C69 C70 120.3(2)
C68 C69 H69 119.8
C70 C69 H69 119.8
C69 C70 C65 120.5(2)
C69 C70 H70 119.8
C65 C70 H70 119.8
C76 C71 C72 118.94(19)
C76 C71 C60 121.40(19)
C72 C71 C60 119.62(18)
C73 C72 C71 119.9(2)
C73 C72 H72 120.0
C71 C72 H72 120.0
C72 C73 C74 120.6(2)
C72 C73 H73 119.7
C74 C73 H73 119.7
C75 C74 C73 119.8(2)
C75 C74 H74 120.1
C73 C74 H74 120.1
C74 C75 C76 120.2(2)
C74 C75 H75 119.9
C76 C75 H75 119.9
C75 C76 C71 120.6(2)
C75 C76 H76 119.7
C71 C76 H76 119.7
C2S C1S H1S1 109.5
C2S C1S H1S2 109.5
H1S1 C1S H1S2 109.5
C2S C1S H1S3 109.5
H1S1 C1S H1S3 109.5
H1S2 C1S H1S3 109.5
C3S C2S C7S 117.1(4)
C3S C2S C1S 120.5(4)
C7S C2S C1S 122.4(4)
C4S C3S C2S 123.0(5)
C4S C3S H3S 118.5
C2S C3S H3S 118.5
C3S C4S C5S 120.1(5)
C3S C4S H4S 119.9
C5S C4S H4S 119.9
C4S C5S C6S 119.4(5)
C4S C5S H5S 120.3
C6S C5S H5S 120.3
C5S C6S C7S 118.9(5)
C5S C6S H6S 120.5
C7S C6S H6S 120.5
C2S C7S C6S 121.4(4)
C2S C7S H7S 119.3
C6S C7S H7S 119.3
C2T C1T H1T1 109.5
C2T C1T H1T2 109.5
H1T1 C1T H1T2 109.5
C2T C1T H1T3 109.5
H1T1 C1T H1T3 109.5
H1T2 C1T H1T3 109.5
C7T C2T C3T 117.8(4)
C7T C2T C1T 121.0(4)
C3T C2T C1T 121.2(4)
C4T C3T C2T 120.4(4)
C4T C3T H3T 119.8
C2T C3T H3T 119.8
C5T C4T C3T 121.2(4)
C5T C4T H4T 119.4
C3T C4T H4T 119.4
C4T C5T C6T 120.0(4)
C4T C5T H5T 120.0
C6T C5T H5T 120.0
C5T C6T C7T 118.8(3)
C5T C6T H6T 120.6
C7T C6T H6T 120.6
C2T C7T C6T 121.8(3)
C2T C7T H7T 119.1
C6T C7T H7T 119.1

loop_
_geom_bond_atom_site_label_1
_geom_bond_atom_site_label_2
_geom_bond_distance
O1 C39 1.379(2)
O1 C1 1.383(2)
O2 C24 1.219(2)
O3 C5 1.220(2)
O4 C62 1.219(2)
O5 C43 1.220(2)
C1 C2 1.386(3)
C1 C26 1.402(3)
C2 C3 1.385(3)
C2 H2 0.9500
C3 C4 1.408(3)
C3 H3 0.9500
C4 C25 1.396(3)
C4 C5 1.481(3)
C5 C6 1.505(3)
C6 C7 1.384(3)
C6 C23 1.415(2)
C7 C8 1.426(3)
C7 C27 1.496(2)
C8 C21 1.425(3)
C8 C9 1.469(3)
C9 C10 1.408(3)
C9 C14 1.410(3)
C10 C11 1.378(3)
C10 H10 0.9500
C11 C12 1.395(3)
C11 H11 0.9500
C12 C13 1.371(3)
C12 H12 0.9500
C13 C14 1.401(3)
C13 H13 0.9500
C14 C15 1.462(3)
C15 C16 1.406(3)
C15 C20 1.412(3)
C16 C17 1.369(3)
C16 H16 0.9500
C17 C18 1.391(3)
C17 H17 0.9500
C18 C19 1.374(3)
C18 H18 0.9500
C19 C20 1.412(3)
C19 H19 0.9500
C20 C21 1.480(2)
C21 C22 1.421(3)
C22 C23 1.395(2)
C22 C33 1.501(2)
C23 C24 1.485(3)
C24 C25 1.495(3)
C25 C26 1.392(3)
C26 C64 1.445(3)
C27 C32 1.387(3)
C27 C28 1.393(3)
C28 C29 1.382(3)
C28 H28 0.9500
C29 C30 1.386(3)
C29 H29 0.9500
C30 C31 1.383(3)
C30 H30 0.9500
C31 C32 1.388(3)
C31 H31 0.9500
C32 H32 0.9500
C33 C38 1.386(3)
C33 C34 1.391(3)
C34 C35 1.386(3)
C34 H34 0.9500
C35 C36 1.378(3)
C35 H35 0.9500
C36 C37 1.388(3)
C36 H36 0.9500
C37 C38 1.392(3)
C37 H37 0.9500
C38 H38 0.9500
C39 C40 1.387(3)
C39 C64 1.400(3)
C40 C41 1.380(3)
C40 H40 0.9500
C41 C42 1.409(3)
C41 H41 0.9500
C42 C63 1.395(3)
C42 C43 1.481(3)
C43 C44 1.499(3)
C44 C45 1.394(3)
C44 C61 1.412(3)
C45 C46 1.424(3)
C45 C65 1.497(3)
C46 C59 1.418(3)
C46 C47 1.472(3)
C47 C48 1.403(3)
C47 C52 1.412(3)
C48 C49 1.382(3)
C48 H48 0.9500
C49 C50 1.376(4)
C49 H49 0.9500
C50 C51 1.360(4)
C50 H50 0.9500
C51 C52 1.409(3)
C51 H51 0.9500
C52 C53 1.452(3)
C53 C54 1.409(3)
C53 C58 1.418(3)
C54 C55 1.370(4)
C54 H54 0.9500
C55 C56 1.384(4)
C55 H55 0.9500
C56 C57 1.377(3)
C56 H56 0.9500
C57 C58 1.405(3)
C57 H57 0.9500
C58 C59 1.477(3)
C59 C60 1.418(3)
C60 C61 1.407(3)
C60 C71 1.494(3)
C61 C62 1.488(3)
C62 C63 1.498(3)
C63 C64 1.403(3)
C65 C66 1.387(3)
C65 C70 1.390(3)
C66 C67 1.384(3)
C66 H66 0.9500
C67 C68 1.381(4)
C67 H67 0.9500
C68 C69 1.371(4)
C68 H68 0.9500
C69 C70 1.387(3)
C69 H69 0.9500
C70 H70 0.9500
C71 C76 1.391(3)
C71 C72 1.394(3)
C72 C73 1.382(3)
C72 H72 0.9500
C73 C74 1.384(4)
C73 H73 0.9500
C74 C75 1.373(4)
C74 H74 0.9500
C75 C76 1.383(3)
C75 H75 0.9500
C76 H76 0.9500
C1S C2S 1.513(5)
C1S H1S1 0.9800
C1S H1S2 0.9800
C1S H1S3 0.9800
C2S C3S 1.367(5)
C2S C7S 1.367(5)
C3S C4S 1.342(7)
C3S H3S 0.9500
C4S C5S 1.360(9)
C4S H4S 0.9500
C5S C6S 1.382(8)
C5S H5S 0.9500
C6S C7S 1.389(6)
C6S H6S 0.9500
C7S H7S 0.9500
C1T C2T 1.513(6)
C1T H1T1 0.9800
C1T H1T2 0.9800
C1T H1T3 0.9800
C2T C7T 1.369(5)
C2T C3T 1.405(5)
C3T C4T 1.374(5)
C3T H3T 0.9500
C4T C5T 1.363(5)
C4T H4T 0.9500
C5T C6T 1.376(5)
C5T H5T 0.9500
C6T C7T 1.408(5)
C6T H6T 0.9500
C7T H7T 0.9500
